data_7035592
loop_
_publ_author_name
'Eaves, Samantha G.'
'Yufit, Dmitry S.'
'Skelton, Brian W.'
'Howard, Judith A. K.'
'Low, Paul J.'

_publ_section_title
;
 Syntheses, structural characterisation and electronic structures of some
 simple acyclic amino carbene complexes.
;
_journal_issue 32
_journal_name_full 'Dalton transactions (Cambridge, England : 2003)'
_journal_page_first 14341
_journal_page_last 14348
_journal_paper_doi 10.1039/c5dt01806d
_journal_volume 44
_journal_year 2015
_chemical_formula_moiety 'C38 H44 N P2 Ru, 2(C H Cl3), F6 P'
_chemical_formula_sum 'C40 H46 Cl6 F6 N P3 Ru'
_chemical_formula_weight 1061.46
_space_group_crystal_system triclinic
_space_group_IT_number 2
_space_group_name_Hall '-P 1'
_space_group_name_H-M_alt 'P -1'
_symmetry_space_group_name_Hall '-P 1'
_symmetry_space_group_name_H-M 'P -1'
_atom_sites_solution_hydrogens geom
_atom_sites_solution_primary direct
_atom_sites_solution_secondary difmap
_audit_creation_date 2013-04-10
_audit_creation_method
;
  Olex2 1.2-beta
  (compiled Mar 21 2013 11:16:32, GUI svn.r4446)
;
_audit_update_record
;
2015-05-06 deposited with the CCDC.
2015-06-30 downloaded from the CCDC.
;
_cell_angle_alpha 83.8710(10)
_cell_angle_beta 76.3000(10)
_cell_angle_gamma 81.0140(10)
_cell_formula_units_Z 2
_cell_length_a 10.9534(6)
_cell_length_b 13.4096(8)
_cell_length_c 15.8099(9)
_cell_measurement_reflns_used 9654
_cell_measurement_temperature 120
_cell_measurement_theta_max 30.99
_cell_measurement_theta_min 2.30
_cell_volume 2222.5(2)
_computing_cell_refinement 'SAINT v6.45A (Bruker, 2003)'
_computing_data_collection 'SMART v5.625 (Bruker, 2001)'
_computing_data_reduction 'SAINT v6.45A (Bruker, 2003)'
_computing_molecular_graphics
;
O. V. Dolomanov, L. J. Bourhis, R. J. Gildea, J. A. K. Howard and H. Puschmann,
OLEX2: a complete structure solution, refinement and analysis program.
J. Appl. Cryst. (2009). 42, 339-341.
;
_computing_publication_material
;
O. V. Dolomanov, L. J. Bourhis, R. J. Gildea, J. A. K. Howard and H. Puschmann,
OLEX2: a complete structure solution, refinement and analysis program.
J. Appl. Cryst. (2009). 42, 339-341.
;
_computing_structure_refinement
;
XL, G.M. Sheldrick, Acta Cryst.
(2008). A64, 112-122
;
_computing_structure_solution
;
XS, G.M. Sheldrick, Acta Cryst.
(2008). A64, 112-122
;
_diffrn_ambient_temperature 120
_diffrn_detector 'CCD area detector'
_diffrn_detector_area_resol_mean 5.6
_diffrn_detector_type 'Bruker SMART CCD 6000 area detector'
_diffrn_measured_fraction_theta_full 1.000
_diffrn_measured_fraction_theta_max 1.000
_diffrn_measurement_device 'three-circle diffractometer'
_diffrn_measurement_device_type 'Bruker SMART CCD 6000 area detector'
_diffrn_measurement_method '\w scans'
_diffrn_radiation_monochromator graphite
_diffrn_radiation_probe x-ray
_diffrn_radiation_type MoK\a
_diffrn_radiation_wavelength 0.71073
_diffrn_radiation_xray_symbol K-L~3~
_diffrn_reflns_av_R_equivalents 0.0228
_diffrn_reflns_av_unetI/netI 0.0194
_diffrn_reflns_limit_h_max 14
_diffrn_reflns_limit_h_min -14
_diffrn_reflns_limit_k_max 18
_diffrn_reflns_limit_k_min -18
_diffrn_reflns_limit_l_max 21
_diffrn_reflns_limit_l_min -21
_diffrn_reflns_number 43327
_diffrn_reflns_theta_full 29.00
_diffrn_reflns_theta_max 29.00
_diffrn_reflns_theta_min 1.33
_diffrn_source 'sealed X-ray tube'
_diffrn_source_current 35.0
_diffrn_source_power 1.75
_diffrn_source_target Mo
_diffrn_source_type 'sealed X-ray tube'
_diffrn_source_voltage 50.0
_exptl_absorpt_coefficient_mu 0.878
_exptl_absorpt_correction_T_max 0.7461
_exptl_absorpt_correction_T_min 0.4419
_exptl_absorpt_correction_type multi-scan
_exptl_absorpt_process_details
;
SADABS-2006/1 (Bruker,2006) was used for absorption correction.
R(int) was 0.0534 before and 0.0226 after correction.
The Ratio of minimum to maximum transmission is 0.5923.
The \l/2 correction factor is 0.0015.
;
_exptl_crystal_colour 'clear light yellow'
_exptl_crystal_colour_lustre clear
_exptl_crystal_colour_modifier light
_exptl_crystal_colour_primary yellow
_exptl_crystal_density_diffrn 1.586
_exptl_crystal_density_method 'not measured'
_exptl_crystal_description prism
_exptl_crystal_F_000 1076
_exptl_crystal_size_max 0.57
_exptl_crystal_size_mid 0.36
_exptl_crystal_size_min 0.17
_refine_diff_density_max 2.371
_refine_diff_density_min -1.956
_refine_diff_density_rms 0.115
_refine_ls_extinction_method none
_refine_ls_goodness_of_fit_ref 1.077
_refine_ls_hydrogen_treatment mixed
_refine_ls_matrix_type full
_refine_ls_number_parameters 520
_refine_ls_number_reflns 11826
_refine_ls_number_restraints 44
_refine_ls_restrained_S_all 1.093
_refine_ls_R_factor_all 0.0570
_refine_ls_R_factor_gt 0.0526
_refine_ls_shift/su_max 0.000
_refine_ls_shift/su_mean 0.000
_refine_ls_structure_factor_coef Fsqd
_refine_ls_weighting_details 'calc w=1/[\s^2^(Fo^2^)+(0.0600P)^2^+7.0000P] where P=(Fo^2^+2Fc^2^)/3'
_refine_ls_weighting_scheme calc
_refine_ls_wR_factor_gt 0.1316
_refine_ls_wR_factor_ref 0.1356
_reflns_number_gt 10787
_reflns_number_total 11826
_reflns_threshold_expression >2sigma(I)
_cod_data_source_file c5dt01806d1.cif
_cod_data_source_block 2d_13s120
_cod_depositor_comments 'Adding full bibliography for 7035590--7035593.cif.'
_cod_database_code 7035592
_olex2_refinement_description
;
1. Fixed Uiso
 At 1.2 times of:
  All C(H) groups, All C(H,H) groups
 At 1.5 times of:
  All C(H,H,H) groups
2. Restrained distances
 Cl5A-C2SA \\sim Cl5B-C2SB \\sim Cl4B-C2SB \\sim Cl4A-C2SA \\sim Cl6A-C2SA 
\\sim Cl6B-C2SB
 with sigma of 0.01
 C2A-C1 \\sim C2B-C1
 with sigma of 0.005
 P3-F1A \\sim P3-F1B \\sim P3-F4B \\sim P3-F4A \\sim P3-F6B \\sim P3-F6A 
\\sim P3-F2A \\sim P3-F2B
 with sigma of 0.01
3. Others
 Fixed Sof: C2A(0.4) H2AA(0.4) H2AB(0.4) H2AC(0.4) C2B(0.6) H2BA(0.6)
 H2BB(0.6) H2BC(0.6) Cl4A(0.5) Cl4B(0.5) Cl5A(0.5) Cl5B(0.5) Cl6A(0.5)
 Cl6B(0.5) C2SA(0.5) H2SA(0.5) C2SB(0.5) H2SB(0.5) F1A(0.6) F1B(0.4) 
F2A(0.6) F2B(0.4) F4A(0.4) F4B(0.6) F6A(0.4) F6B(0.6)
4.a Ternary CH refined with riding coordinates:
 C1S(H1S), C2SA(H2SA), C2SB(H2SB)
4.b Secondary CH2 refined with riding coordinates:
 C3(H3A,H3B), C4(H4A,H4B)
4.c Aromatic/amide H refined with riding coordinates:
 C22(H22), C23(H23), C24(H24), C25(H25), C26(H26), C32(H32), C33(H33),
 C34(H34), C35(H35), C36(H36), C42(H42), C43(H43), C44(H44), C45(H45), 
C46(H46),  C52(H52), C53(H53), C54(H54), C55(H55), C56(H56)
4.d Idealised Me refined as rotating group:
 C2A(H2AA,H2AB,H2AC), C2B(H2BA,H2BB,H2BC), C10(H10A,H10B,H10C), C11(H11A,
H11B, H11C), C12(H12A,H12B,H12C), C13(H13A,H13B,H13C), C14(H14A,H14B,H14C)
;

loop_
_space_group_symop_id
_space_group_symop_operation_xyz
1 'x, y, z'
2 '-x, -y, -z'

loop_
_atom_site_label
_atom_site_type_symbol
_atom_site_fract_x
_atom_site_fract_y
_atom_site_fract_z
_atom_site_U_iso_or_equiv
_atom_site_adp_type
_atom_site_occupancy
_atom_site_symmetry_multiplicity
_atom_site_calc_flag
_atom_site_refinement_flags
_atom_site_disorder_assembly
_atom_site_disorder_group
Ru1 Ru 0.137090(19) 0.756510(16) 0.263346(13) 0.01562(7) Uani 1 1 d . A .
P1 P 0.18648(6) 0.68441(5) 0.39117(4) 0.01633(13) Uani 1 1 d . . .
P2 P -0.05400(6) 0.69997(5) 0.31862(5) 0.01705(14) Uani 1 1 d . . .
N1 N -0.0132(3) 0.9004(2) 0.40142(19) 0.0258(5) Uani 1 1 d . A .
H1A H -0.014(4) 0.850(3) 0.447(3) 0.020(9) Uiso 1 1 d . . .
H1B H -0.049(5) 0.965(4) 0.422(4) 0.060(16) Uiso 1 1 d . . .
C1 C 0.0538(3) 0.8865(2) 0.31782(19) 0.0212(5) Uani 1 1 d D . .
C2A C 0.0810(10) 0.9839(5) 0.2732(6) 0.0308(18) Uiso 0.40 1 d PD A 1
H2AA H 0.1692 0.9791 0.2446 0.046 Uiso 0.40 1 calc PR A 1
H2AB H 0.0614 1.0344 0.3148 0.046 Uiso 0.40 1 calc PR A 1
H2AC H 0.0303 1.0023 0.2306 0.046 Uiso 0.40 1 calc PR A 1
C2B C 0.0386(6) 0.9830(3) 0.2643(3) 0.0201(9) Uiso 0.60 1 d PD A 2
H2BA H 0.1190 0.9944 0.2272 0.030 Uiso 0.60 1 calc PR A 2
H2BB H 0.0078 1.0375 0.3019 0.030 Uiso 0.60 1 calc PR A 2
H2BC H -0.0209 0.9797 0.2291 0.030 Uiso 0.60 1 calc PR A 2
C3 C 0.0620(3) 0.6073(2) 0.45050(19) 0.0218(5) Uani 1 1 d . . .
H3A H 0.0826 0.5392 0.4311 0.026 Uiso 1 1 calc R . .
H3B H 0.0593 0.6030 0.5125 0.026 Uiso 1 1 calc R . .
C4 C -0.0680(3) 0.6537(2) 0.43461(19) 0.0218(5) Uani 1 1 d . . .
H4A H -0.1025 0.7094 0.4714 0.026 Uiso 1 1 calc R . .
H4B H -0.1257 0.6032 0.4498 0.026 Uiso 1 1 calc R . .
C5 C 0.2827(3) 0.8255(2) 0.15351(18) 0.0210(5) Uani 1 1 d . . .
C6 C 0.1741(3) 0.8170(2) 0.12025(18) 0.0203(5) Uani 1 1 d . A .
C7 C 0.1627(3) 0.7115(2) 0.12411(18) 0.0209(5) Uani 1 1 d . . .
C8 C 0.2633(3) 0.6549(2) 0.15926(19) 0.0219(5) Uani 1 1 d . A .
C9 C 0.3368(3) 0.7261(2) 0.17737(18) 0.0219(5) Uani 1 1 d . A .
C10 C 0.3462(3) 0.9185(3) 0.1489(2) 0.0286(6) Uani 1 1 d . A .
H10A H 0.2970 0.9758 0.1255 0.043 Uiso 1 1 calc R . .
H10B H 0.4296 0.9083 0.1118 0.043 Uiso 1 1 calc R . .
H10C H 0.3524 0.9306 0.2064 0.043 Uiso 1 1 calc R . .
C11 C 0.1041(3) 0.8982(3) 0.0694(2) 0.0300(7) Uani 1 1 d . . .
H11A H 0.0163 0.8888 0.0814 0.045 Uiso 1 1 calc R A .
H11B H 0.1403 0.8940 0.0081 0.045 Uiso 1 1 calc R . .
H11C H 0.1110 0.9634 0.0862 0.045 Uiso 1 1 calc R . .
C12 C 0.0765(3) 0.6677(2) 0.0818(2) 0.0255(6) Uani 1 1 d . A .
H12A H 0.0647 0.6010 0.1080 0.038 Uiso 1 1 calc R . .
H12B H 0.1135 0.6642 0.0205 0.038 Uiso 1 1 calc R . .
H12C H -0.0041 0.7100 0.0896 0.038 Uiso 1 1 calc R . .
C13 C 0.3008(3) 0.5424(2) 0.1572(2) 0.0298(7) Uani 1 1 d . . .
H13A H 0.3528 0.5193 0.1984 0.045 Uiso 1 1 calc R A .
H13B H 0.3476 0.5266 0.0996 0.045 Uiso 1 1 calc R . .
H13C H 0.2260 0.5094 0.1722 0.045 Uiso 1 1 calc R . .
C14 C 0.4658(3) 0.7014(3) 0.1978(2) 0.0293(7) Uani 1 1 d . . .
H14A H 0.4761 0.7498 0.2352 0.044 Uiso 1 1 calc R A .
H14B H 0.5298 0.7037 0.1446 0.044 Uiso 1 1 calc R . .
H14C H 0.4740 0.6347 0.2267 0.044 Uiso 1 1 calc R . .
C21 C 0.3313(3) 0.5938(2) 0.38940(19) 0.0210(5) Uani 1 1 d . . .
C22 C 0.3376(3) 0.4940(2) 0.3685(2) 0.0282(6) Uani 1 1 d . . .
H22 H 0.2663 0.4720 0.3582 0.034 Uiso 1 1 calc R . .
C23 C 0.4499(4) 0.4276(3) 0.3629(2) 0.0352(8) Uani 1 1 d . . .
H23 H 0.4530 0.3612 0.3497 0.042 Uiso 1 1 calc R . .
C24 C 0.5572(3) 0.4600(3) 0.3768(2) 0.0352(8) Uani 1 1 d . . .
H24 H 0.6327 0.4159 0.3717 0.042 Uiso 1 1 calc R . .
C25 C 0.5516(3) 0.5579(3) 0.3982(2) 0.0306(7) Uani 1 1 d . . .
H25 H 0.6233 0.5795 0.4082 0.037 Uiso 1 1 calc R . .
C26 C 0.4398(3) 0.6243(2) 0.4051(2) 0.0239(6) Uani 1 1 d . . .
H26 H 0.4370 0.6899 0.4202 0.029 Uiso 1 1 calc R . .
C31 C 0.2042(3) 0.7665(2) 0.47203(18) 0.0191(5) Uani 1 1 d . . .
C32 C 0.1790(3) 0.7378(2) 0.5614(2) 0.0254(6) Uani 1 1 d . . .
H32 H 0.1465 0.6774 0.5817 0.031 Uiso 1 1 calc R . .
C33 C 0.2023(4) 0.7988(3) 0.6202(2) 0.0328(7) Uani 1 1 d . . .
H33 H 0.1852 0.7791 0.6795 0.039 Uiso 1 1 calc R . .
C34 C 0.2509(3) 0.8888(3) 0.5906(2) 0.0301(7) Uani 1 1 d . . .
H34 H 0.2675 0.9288 0.6300 0.036 Uiso 1 1 calc R . .
C35 C 0.2746(3) 0.9189(2) 0.5026(2) 0.0260(6) Uani 1 1 d . . .
H35 H 0.3058 0.9799 0.4829 0.031 Uiso 1 1 calc R . .
C36 C 0.2519(3) 0.8582(2) 0.4432(2) 0.0231(6) Uani 1 1 d . . .
H36 H 0.2686 0.8787 0.3840 0.028 Uiso 1 1 calc R . .
C41 C -0.1983(3) 0.7905(2) 0.3213(2) 0.0226(6) Uani 1 1 d . . .
C42 C -0.2987(3) 0.7974(3) 0.3945(3) 0.0315(7) Uani 1 1 d . . .
H42 H -0.2942 0.7547 0.4444 0.038 Uiso 1 1 calc R . .
C43 C -0.4057(3) 0.8682(3) 0.3930(3) 0.0406(9) Uani 1 1 d . . .
H43 H -0.4714 0.8733 0.4425 0.049 Uiso 1 1 calc R . .
C44 C -0.4157(3) 0.9307(3) 0.3193(3) 0.0428(10) Uani 1 1 d . . .
H44 H -0.4879 0.9774 0.3189 0.051 Uiso 1 1 calc R . .
C45 C -0.3174(4) 0.9233(3) 0.2460(3) 0.0391(9) Uani 1 1 d . . .
H45 H -0.3240 0.9646 0.1957 0.047 Uiso 1 1 calc R . .
C46 C -0.2082(3) 0.8542(3) 0.2472(2) 0.0301(7) Uani 1 1 d . . .
H46 H -0.1417 0.8508 0.1981 0.036 Uiso 1 1 calc R . .
C51 C -0.0926(3) 0.5939(2) 0.27030(19) 0.0199(5) Uani 1 1 d . . .
C52 C -0.1911(3) 0.6041(2) 0.2267(2) 0.0251(6) Uani 1 1 d . . .
H52 H -0.2427 0.6659 0.2238 0.030 Uiso 1 1 calc R . .
C53 C -0.2127(3) 0.5224(3) 0.1874(2) 0.0300(7) Uani 1 1 d . . .
H53 H -0.2777 0.5302 0.1577 0.036 Uiso 1 1 calc R . .
C54 C -0.1379(3) 0.4298(3) 0.1924(2) 0.0301(7) Uani 1 1 d . . .
H54 H -0.1526 0.3754 0.1659 0.036 Uiso 1 1 calc R . .
C55 C -0.0409(3) 0.4180(2) 0.2369(2) 0.0288(6) Uani 1 1 d . . .
H55 H 0.0086 0.3555 0.2412 0.035 Uiso 1 1 calc R . .
C56 C -0.0180(3) 0.4996(2) 0.2750(2) 0.0242(6) Uani 1 1 d . . .
H56 H 0.0478 0.4916 0.3041 0.029 Uiso 1 1 calc R . .
Cl1 Cl 0.27489(10) 0.14826(8) -0.02961(7) 0.0439(2) Uani 1 1 d . . .
Cl2 Cl 0.04580(9) 0.19176(7) 0.10200(6) 0.03501(18) Uani 1 1 d . . .
Cl3 Cl 0.20783(17) 0.34558(10) 0.03739(10) 0.0737(5) Uani 1 1 d . . .
C1S C 0.2036(4) 0.2159(3) 0.0630(2) 0.0345(7) Uani 1 1 d . . .
H1S H 0.2507 0.1932 0.1087 0.041 Uiso 1 1 calc R . .
Cl4A Cl 0.5424(2) 0.12709(18) 0.08404(14) 0.0376(4) Uiso 0.50 1 d PD B 1
Cl4B Cl 0.5424(3) 0.1607(2) 0.06787(19) 0.0552(6) Uiso 0.50 1 d PD C 2
Cl5A Cl 0.5823(3) 0.3372(3) 0.0630(2) 0.0672(8) Uiso 0.50 1 d PD B 1
Cl5B Cl 0.6013(3) 0.3596(3) 0.0804(2) 0.0664(8) Uiso 0.50 1 d PD C 2
Cl6A Cl 0.7259(2) 0.18290(16) 0.16418(14) 0.0424(4) Uiso 0.50 1 d PD B 1
Cl6B Cl 0.6718(3) 0.2107(3) 0.1949(2) 0.0731(8) Uiso 0.50 1 d PD C 2
C2SA C 0.5798(6) 0.2254(4) 0.1355(4) 0.0337(16) Uiso 0.50 1 d PD B 1
H2SA H 0.5142 0.2386 0.1887 0.040 Uiso 0.50 1 calc PR B 1
C2SB C 0.5538(9) 0.2500(5) 0.1368(5) 0.049(2) Uiso 0.50 1 d PD C 2
H2SB H 0.4719 0.2658 0.1776 0.059 Uiso 0.50 1 calc PR C 2
P3 P 0.76655(10) 0.80249(7) 0.66743(6) 0.0337(2) Uani 1 1 d D . .
F1A F 0.8627(5) 0.8593(3) 0.5885(3) 0.0484(10) Uiso 0.60 1 d PD D 1
F1B F 0.8090(13) 0.8560(9) 0.5734(5) 0.104(4) Uiso 0.40 1 d PD D 2
F2A F 0.8615(4) 0.8054(3) 0.7305(3) 0.0381(9) Uiso 0.60 1 d PD D 1
F2B F 0.8933(6) 0.8076(6) 0.6991(5) 0.0490(17) Uiso 0.40 1 d PD D 2
F3 F 0.7004(4) 0.9090(3) 0.6983(3) 0.0827(12) Uani 1 1 d . D .
F4A F 0.6250(7) 0.7987(8) 0.6540(8) 0.088(3) Uiso 0.40 1 d PD D 2
F4B F 0.6800(5) 0.7958(4) 0.6022(3) 0.0568(11) Uiso 0.60 1 d PD D 1
F5 F 0.8401(4) 0.6961(2) 0.63425(19) 0.0726(10) Uani 1 1 d . D .
F6A F 0.7076(9) 0.7535(7) 0.7628(5) 0.068(2) Uiso 0.40 1 d PD D 2
F6B F 0.6877(6) 0.7318(5) 0.7417(4) 0.0697(17) Uiso 0.60 1 d PD D 1

loop_
_atom_site_aniso_label
_atom_site_aniso_U_11
_atom_site_aniso_U_22
_atom_site_aniso_U_33
_atom_site_aniso_U_23
_atom_site_aniso_U_13
_atom_site_aniso_U_12
Ru1 0.01528(11) 0.01579(11) 0.01506(11) -0.00234(7) -0.00221(7) -0.00090(7)
P1 0.0151(3) 0.0176(3) 0.0159(3) -0.0019(2) -0.0027(2) -0.0016(2)
P2 0.0149(3) 0.0178(3) 0.0181(3) -0.0037(2) -0.0027(2) -0.0011(2)
N1 0.0242(12) 0.0240(12) 0.0287(13) -0.0043(10) -0.0065(10) 0.0011(10)
C1 0.0225(13) 0.0185(12) 0.0221(13) -0.0032(10) -0.0045(10) -0.0006(10)
C3 0.0224(13) 0.0251(13) 0.0190(12) 0.0013(10) -0.0047(10) -0.0083(11)
C4 0.0197(13) 0.0266(14) 0.0186(12) -0.0029(10) -0.0005(10) -0.0067(11)
C5 0.0212(13) 0.0259(14) 0.0146(12) -0.0016(10) 0.0001(10) -0.0057(10)
C6 0.0212(13) 0.0229(13) 0.0155(12) -0.0012(10) -0.0020(10) -0.0029(10)
C7 0.0226(13) 0.0230(13) 0.0161(12) -0.0038(10) -0.0011(10) -0.0030(10)
C8 0.0215(13) 0.0235(13) 0.0181(12) -0.0051(10) -0.0005(10) 0.0010(10)
C9 0.0180(12) 0.0291(14) 0.0162(12) -0.0019(10) 0.0001(10) -0.0021(11)
C10 0.0298(15) 0.0313(16) 0.0250(14) -0.0008(12) -0.0022(12) -0.0129(13)
C11 0.0328(16) 0.0285(15) 0.0285(15) 0.0051(12) -0.0104(13) -0.0032(13)
C12 0.0289(15) 0.0291(15) 0.0202(13) -0.0061(11) -0.0054(11) -0.0061(12)
C13 0.0333(16) 0.0248(15) 0.0268(15) -0.0079(12) -0.0013(13) 0.0060(12)
C14 0.0171(13) 0.0413(18) 0.0260(15) -0.0001(13) -0.0013(11) -0.0005(12)
C21 0.0204(13) 0.0222(13) 0.0185(12) -0.0003(10) -0.0040(10) 0.0014(10)
C22 0.0312(16) 0.0235(14) 0.0287(15) -0.0042(12) -0.0067(12) 0.0014(12)
C23 0.043(2) 0.0238(15) 0.0344(18) -0.0043(13) -0.0074(15) 0.0091(14)
C24 0.0308(17) 0.0370(18) 0.0309(16) -0.0018(14) -0.0055(13) 0.0139(14)
C25 0.0208(14) 0.0398(18) 0.0285(15) 0.0001(13) -0.0068(12) 0.0043(13)
C26 0.0208(13) 0.0270(14) 0.0223(13) -0.0016(11) -0.0040(11) 0.0004(11)
C31 0.0163(12) 0.0213(13) 0.0200(12) -0.0050(10) -0.0053(10) 0.0011(10)
C32 0.0303(15) 0.0247(14) 0.0222(14) -0.0035(11) -0.0087(12) -0.0009(12)
C33 0.0411(19) 0.0375(18) 0.0224(15) -0.0086(13) -0.0121(13) -0.0013(14)
C34 0.0285(15) 0.0316(16) 0.0338(17) -0.0158(13) -0.0124(13) 0.0022(12)
C35 0.0191(13) 0.0253(14) 0.0346(16) -0.0115(12) -0.0063(12) 0.0002(11)
C36 0.0201(13) 0.0247(14) 0.0244(14) -0.0062(11) -0.0037(11) -0.0020(10)
C41 0.0162(12) 0.0228(13) 0.0302(15) -0.0094(11) -0.0059(11) -0.0011(10)
C42 0.0187(14) 0.0329(17) 0.0417(19) -0.0106(14) -0.0017(13) -0.0021(12)
C43 0.0166(14) 0.044(2) 0.060(3) -0.0232(19) -0.0009(15) 0.0015(14)
C44 0.0257(16) 0.0339(18) 0.075(3) -0.0257(19) -0.0235(18) 0.0106(14)
C45 0.0396(19) 0.0293(17) 0.053(2) -0.0111(16) -0.0248(17) 0.0110(15)
C46 0.0279(15) 0.0271(15) 0.0355(17) -0.0076(13) -0.0112(13) 0.0056(12)
C51 0.0196(12) 0.0189(12) 0.0206(12) -0.0036(10) -0.0020(10) -0.0032(10)
C52 0.0212(13) 0.0235(14) 0.0311(15) -0.0062(12) -0.0061(11) -0.0017(11)
C53 0.0253(15) 0.0330(17) 0.0356(17) -0.0099(13) -0.0097(13) -0.0064(12)
C54 0.0339(17) 0.0251(15) 0.0326(16) -0.0097(12) -0.0045(13) -0.0073(12)
C55 0.0360(17) 0.0207(14) 0.0290(15) -0.0043(12) -0.0068(13) -0.0010(12)
C56 0.0263(14) 0.0225(14) 0.0238(14) -0.0039(11) -0.0071(11) 0.0003(11)
Cl1 0.0422(5) 0.0519(6) 0.0367(5) -0.0139(4) -0.0010(4) -0.0085(4)
Cl2 0.0398(4) 0.0332(4) 0.0317(4) -0.0044(3) -0.0056(3) -0.0062(3)
Cl3 0.1035(11) 0.0446(6) 0.0688(8) -0.0151(6) 0.0139(8) -0.0408(7)
C1S 0.0409(19) 0.0396(19) 0.0270(16) -0.0062(14) -0.0097(14) -0.0117(15)
P3 0.0454(5) 0.0303(4) 0.0280(4) -0.0059(3) -0.0140(4) -0.0020(4)
F3 0.078(2) 0.070(2) 0.100(3) -0.047(2) -0.037(2) 0.0431(18)
F5 0.138(3) 0.0365(14) 0.0403(14) -0.0135(11) -0.0201(17) 0.0066(16)

loop_
_atom_type_symbol
_atom_type_description
_atom_type_scat_dispersion_real
_atom_type_scat_dispersion_imag
_atom_type_scat_source
C C 0.0033 0.0016 'International Tables Vol C Tables 4.2.6.8 and 6.1.1.4'
H H 0.0000 0.0000 'International Tables Vol C Tables 4.2.6.8 and 6.1.1.4'
Cl Cl 0.1484 0.1585 'International Tables Vol C Tables 4.2.6.8 and 6.1.1.4'
F F 0.0171 0.0103 'International Tables Vol C Tables 4.2.6.8 and 6.1.1.4'
N N 0.0061 0.0033 'International Tables Vol C Tables 4.2.6.8 and 6.1.1.4'
P P 0.1023 0.0942 'International Tables Vol C Tables 4.2.6.8 and 6.1.1.4'
Ru Ru -1.2594 0.8363 'International Tables Vol C Tables 4.2.6.8 and 6.1.1.4'

loop_
_geom_angle_atom_site_label_1
_geom_angle_atom_site_label_2
_geom_angle_atom_site_label_3
_geom_angle
P1 Ru1 C8 103.80(8)
P2 Ru1 P1 84.79(3)
P2 Ru1 C5 152.64(8)
P2 Ru1 C6 116.05(8)
P2 Ru1 C7 96.79(8)
P2 Ru1 C8 111.34(8)
P2 Ru1 C9 147.16(8)
C1 Ru1 P1 92.38(9)
C1 Ru1 P2 85.58(9)
C1 Ru1 C5 97.14(11)
C1 Ru1 C6 98.53(11)
C1 Ru1 C7 130.19(11)
C1 Ru1 C8 157.29(11)
C1 Ru1 C9 126.96(12)
C5 Ru1 P1 122.12(8)
C5 Ru1 C7 60.80(10)
C5 Ru1 C8 60.81(11)
C5 Ru1 C9 36.23(11)
C6 Ru1 P1 157.02(8)
C6 Ru1 C5 36.59(10)
C6 Ru1 C7 36.57(10)
C6 Ru1 C8 60.92(10)
C6 Ru1 C9 60.67(10)
C7 Ru1 P1 137.42(8)
C7 Ru1 C8 36.27(10)
C7 Ru1 C9 60.44(11)
C9 Ru1 P1 96.67(8)
C9 Ru1 C8 36.38(11)
C3 P1 Ru1 109.58(10)
C21 P1 Ru1 120.40(9)
C21 P1 C3 101.65(14)
C31 P1 Ru1 119.17(10)
C31 P1 C3 104.82(13)
C31 P1 C21 98.88(13)
C4 P2 Ru1 110.35(10)
C41 P2 Ru1 118.24(10)
C41 P2 C4 103.00(14)
C41 P2 C51 101.03(13)
C51 P2 Ru1 119.07(9)
C51 P2 C4 102.97(13)
H1A N1 H1B 112(4)
C1 N1 H1A 123(2)
C1 N1 H1B 124(3)
N1 C1 Ru1 129.0(2)
N1 C1 C2A 109.5(4)
N1 C1 C2B 108.7(3)
C2A C1 Ru1 120.6(4)
C2A C1 C2B 20.3(4)
C2B C1 Ru1 121.6(3)
C1 C2A H2AA 109.5
C1 C2A H2AB 109.5
C1 C2A H2AC 109.5
C1 C2B H2BA 109.5
C1 C2B H2BB 109.5
C1 C2B H2BC 109.5
H2BA C2B H2BB 109.5
H2BA C2B H2BC 109.5
H2BB C2B H2BC 109.5
P1 C3 H3A 109.4
P1 C3 H3B 109.4
H3A C3 H3B 108.0
C4 C3 P1 111.0(2)
C4 C3 H3A 109.4
C4 C3 H3B 109.4
P2 C4 H4A 109.6
P2 C4 H4B 109.6
C3 C4 P2 110.17(19)
C3 C4 H4A 109.6
C3 C4 H4B 109.6
H4A C4 H4B 108.1
C6 C5 Ru1 71.68(16)
C6 C5 C10 127.3(3)
C9 C5 Ru1 71.98(16)
C9 C5 C6 107.9(3)
C9 C5 C10 123.9(3)
C10 C5 Ru1 130.8(2)
C5 C6 Ru1 71.73(16)
C5 C6 C11 126.9(3)
C7 C6 Ru1 71.80(16)
C7 C6 C5 107.5(3)
C7 C6 C11 123.9(3)
C11 C6 Ru1 133.5(2)
C6 C7 Ru1 71.63(16)
C6 C7 C12 125.0(3)
C8 C7 Ru1 72.37(16)
C8 C7 C6 108.6(3)
C8 C7 C12 125.4(3)
C12 C7 Ru1 131.2(2)
C7 C8 Ru1 71.36(16)
C7 C8 C9 107.2(3)
C7 C8 C13 125.0(3)
C9 C8 Ru1 71.34(16)
C9 C8 C13 126.4(3)
C13 C8 Ru1 133.2(2)
C5 C9 Ru1 71.79(16)
C5 C9 C8 108.8(3)
C5 C9 C14 123.8(3)
C8 C9 Ru1 72.28(16)
C8 C9 C14 125.9(3)
C14 C9 Ru1 132.7(2)
C5 C10 H10A 109.5
C5 C10 H10B 109.5
C5 C10 H10C 109.5
H10A C10 H10B 109.5
H10A C10 H10C 109.5
H10B C10 H10C 109.5
C6 C11 H11A 109.5
C6 C11 H11B 109.5
C6 C11 H11C 109.5
H11A C11 H11B 109.5
H11A C11 H11C 109.5
H11B C11 H11C 109.5
C7 C12 H12A 109.5
C7 C12 H12B 109.5
C7 C12 H12C 109.5
H12A C12 H12B 109.5
H12A C12 H12C 109.5
H12B C12 H12C 109.5
C8 C13 H13A 109.5
C8 C13 H13B 109.5
C8 C13 H13C 109.5
H13A C13 H13B 109.5
H13A C13 H13C 109.5
H13B C13 H13C 109.5
C9 C14 H14A 109.5
C9 C14 H14B 109.5
C9 C14 H14C 109.5
H14A C14 H14B 109.5
H14A C14 H14C 109.5
H14B C14 H14C 109.5
C22 C21 P1 120.9(2)
C26 C21 P1 120.6(2)
C26 C21 C22 118.3(3)
C21 C22 H22 119.8
C23 C22 C21 120.4(3)
C23 C22 H22 119.8
C22 C23 H23 119.8
C24 C23 C22 120.4(3)
C24 C23 H23 119.8
C23 C24 H24 120.2
C25 C24 C23 119.7(3)
C25 C24 H24 120.2
C24 C25 H25 119.8
C24 C25 C26 120.4(3)
C26 C25 H25 119.8
C21 C26 H26 119.6
C25 C26 C21 120.8(3)
C25 C26 H26 119.6
C32 C31 P1 122.1(2)
C32 C31 C36 118.6(3)
C36 C31 P1 119.1(2)
C31 C32 H32 119.8
C33 C32 C31 120.5(3)
C33 C32 H32 119.8
C32 C33 H33 119.9
C34 C33 C32 120.3(3)
C34 C33 H33 119.9
C33 C34 H34 120.0
C35 C34 C33 119.9(3)
C35 C34 H34 120.0
C34 C35 H35 119.9
C34 C35 C36 120.2(3)
C36 C35 H35 119.9
C31 C36 H36 119.8
C35 C36 C31 120.5(3)
C35 C36 H36 119.8
C42 C41 P2 122.5(3)
C46 C41 P2 118.6(2)
C46 C41 C42 118.9(3)
C41 C42 H42 120.0
C43 C42 C41 120.0(4)
C43 C42 H42 120.0
C42 C43 H43 119.5
C44 C43 C42 121.0(4)
C44 C43 H43 119.5
C43 C44 H44 120.3
C43 C44 C45 119.4(3)
C45 C44 H44 120.3
C44 C45 H45 119.9
C44 C45 C46 120.3(4)
C46 C45 H45 119.9
C41 C46 C45 120.4(3)
C41 C46 H46 119.8
C45 C46 H46 119.8
C52 C51 P2 122.6(2)
C52 C51 C56 118.6(3)
C56 C51 P2 118.8(2)
C51 C52 H52 119.8
C53 C52 C51 120.3(3)
C53 C52 H52 119.8
C52 C53 H53 119.8
C54 C53 C52 120.4(3)
C54 C53 H53 119.8
C53 C54 H54 120.1
C53 C54 C55 119.9(3)
C55 C54 H54 120.1
C54 C55 H55 120.0
C56 C55 C54 119.9(3)
C56 C55 H55 120.0
C51 C56 H56 119.6
C55 C56 C51 120.9(3)
C55 C56 H56 119.6
Cl1 C1S Cl2 109.78(19)
Cl1 C1S H1S 108.8
Cl2 C1S H1S 108.8
Cl3 C1S Cl1 110.3(2)
Cl3 C1S Cl2 110.2(2)
Cl3 C1S H1S 108.8
Cl4A C2SA Cl5A 108.9(3)
Cl4A C2SA H2SA 109.0
Cl5A C2SA H2SA 109.0
Cl6A C2SA Cl4A 107.5(4)
Cl6A C2SA Cl5A 113.3(4)
Cl6A C2SA H2SA 109.0
Cl4B C2SB Cl6B 112.8(5)
Cl4B C2SB H2SB 109.7
Cl5B C2SB Cl4B 112.4(4)
Cl5B C2SB Cl6B 102.2(4)
Cl5B C2SB H2SB 109.7
Cl6B C2SB H2SB 109.7
F1B P3 F1A 24.9(5)
F1B P3 F2A 114.1(5)
F1B P3 F2B 96.8(6)
F1B P3 F4A 92.4(6)
F1B P3 F5 90.9(5)
F1B P3 F6A 173.7(6)
F1B P3 F6B 156.7(6)
F2A P3 F1A 89.4(3)
F2A P3 F4A 150.3(5)
F2B P3 F1A 71.9(3)
F2B P3 F2A 19.2(3)
F2B P3 F4A 169.5(5)
F2B P3 F5 83.2(3)
F2B P3 F6A 88.7(5)
F2B P3 F6B 104.7(4)
F3 P3 F1A 88.9(2)
F3 P3 F1B 87.6(5)
F3 P3 F2A 87.3(2)
F3 P3 F2B 94.8(3)
F3 P3 F4A 80.3(4)
F3 P3 F4B 95.6(2)
F3 P3 F5 177.3(2)
F3 P3 F6A 88.7(4)
F3 P3 F6B 99.5(3)
F4A P3 F1A 117.0(4)
F4B P3 F1A 89.1(3)
F4B P3 F1B 64.5(5)
F4B P3 F2A 176.7(3)
F4B P3 F2B 158.1(4)
F4B P3 F4A 32.5(4)
F4B P3 F5 85.7(2)
F4B P3 F6A 110.8(4)
F4B P3 F6B 92.6(3)
F5 P3 F1A 88.8(2)
F5 P3 F2A 91.3(2)
F5 P3 F4A 102.0(4)
F5 P3 F6A 93.1(4)
F5 P3 F6B 82.8(3)
F6A P3 F1A 160.1(4)
F6A P3 F2A 70.8(4)
F6A P3 F4A 82.0(6)
F6B P3 F1A 171.3(3)
F6B P3 F2A 88.6(3)
F6B P3 F4A 67.3(5)
F6B P3 F6A 20.3(4)

loop_
_geom_bond_atom_site_label_1
_geom_bond_atom_site_label_2
_geom_bond_distance
Ru1 P1 2.2910(7)
Ru1 P2 2.2819(7)
Ru1 C1 2.016(3)
Ru1 C5 2.285(3)
Ru1 C6 2.284(3)
Ru1 C7 2.286(3)
Ru1 C8 2.300(3)
Ru1 C9 2.287(3)
P1 C3 1.854(3)
P1 C21 1.837(3)
P1 C31 1.835(3)
P2 C4 1.851(3)
P2 C41 1.832(3)
P2 C51 1.833(3)
N1 H1A 0.94(4)
N1 H1B 0.95(6)
N1 C1 1.368(4)
C1 C2A 1.454(6)
C1 C2B 1.477(5)
C2A H2AA 0.9600
C2A H2AB 0.9600
C2A H2AC 0.9600
C2B H2BA 0.9600
C2B H2BB 0.9600
C2B H2BC 0.9600
C3 H3A 0.9700
C3 H3B 0.9700
C3 C4 1.529(4)
C4 H4A 0.9700
C4 H4B 0.9700
C5 C6 1.434(4)
C5 C9 1.422(4)
C5 C10 1.507(4)
C6 C7 1.434(4)
C6 C11 1.504(4)
C7 C8 1.428(4)
C7 C12 1.497(4)
C8 C9 1.432(4)
C8 C13 1.502(4)
C9 C14 1.503(4)
C10 H10A 0.9600
C10 H10B 0.9600
C10 H10C 0.9600
C11 H11A 0.9600
C11 H11B 0.9600
C11 H11C 0.9600
C12 H12A 0.9600
C12 H12B 0.9600
C12 H12C 0.9600
C13 H13A 0.9600
C13 H13B 0.9600
C13 H13C 0.9600
C14 H14A 0.9600
C14 H14B 0.9600
C14 H14C 0.9600
C21 C22 1.400(4)
C21 C26 1.399(4)
C22 H22 0.9300
C22 C23 1.392(5)
C23 H23 0.9300
C23 C24 1.385(6)
C24 H24 0.9300
C24 C25 1.380(5)
C25 H25 0.9300
C25 C26 1.386(4)
C26 H26 0.9300
C31 C32 1.397(4)
C31 C36 1.401(4)
C32 H32 0.9300
C32 C33 1.393(4)
C33 H33 0.9300
C33 C34 1.385(5)
C34 H34 0.9300
C34 C35 1.382(5)
C35 H35 0.9300
C35 C36 1.394(4)
C36 H36 0.9300
C41 C42 1.396(4)
C41 C46 1.389(5)
C42 H42 0.9300
C42 C43 1.391(5)
C43 H43 0.9300
C43 C44 1.376(7)
C44 H44 0.9300
C44 C45 1.383(6)
C45 H45 0.9300
C45 C46 1.396(5)
C46 H46 0.9300
C51 C52 1.394(4)
C51 C56 1.399(4)
C52 H52 0.9300
C52 C53 1.392(4)
C53 H53 0.9300
C53 C54 1.383(5)
C54 H54 0.9300
C54 C55 1.388(5)
C55 H55 0.9300
C55 C56 1.386(4)
C56 H56 0.9300
Cl1 C1S 1.760(4)
Cl2 C1S 1.761(4)
Cl3 C1S 1.748(4)
C1S H1S 0.9800
Cl4A C2SA 1.767(6)
Cl4B C2SB 1.741(6)
Cl5A C2SA 1.787(6)
Cl5B C2SB 1.722(6)
Cl6A C2SA 1.760(6)
Cl6B C2SB 1.743(7)
C2SA H2SA 0.9800
C2SB H2SB 0.9800
P3 F1A 1.634(4)
P3 F1B 1.578(7)
P3 F2A 1.609(4)
P3 F2B 1.596(5)
P3 F3 1.569(3)
P3 F4A 1.622(7)
P3 F4B 1.574(4)
P3 F5 1.601(3)
P3 F6A 1.607(6)
P3 F6B 1.601(5)
